data_7128166
loop_
_publ_author_name
'Siddique, Rashid G.'
'Arachchige, Kasun S. A.'
'Al-Fayaad, Hydar A'
'Brock, Aidan J.'
'Micallef, Aaron S.'
'Luis, Ena T.'
'Thoburn, John D.'
'McMurtrie, John C.'
'Clegg, Jack K.'

_publ_section_title
;
 The kinetics and mechanism of interconversion within a system of
 [Fe<sub>2</sub>L<sub>3</sub>]<sup>4+</sup> helicates and
 [Fe<sub>4</sub>L<sub>6</sub>]<sup>8+</sup> cages.
;
_journal_issue 40
_journal_name_full 'Chemical communications (Cambridge, England)'
_journal_page_first 4918
_journal_page_last 4921
_journal_paper_doi 10.1039/d1cc01583d
_journal_volume 57
_journal_year 2021
_chemical_formula_moiety 'C30 H18 N4'
_chemical_formula_sum 'C30 H18 N4'
_chemical_formula_weight 434.48
_space_group_crystal_system orthorhombic
_space_group_IT_number 61
_space_group_name_Hall '-P 2ac 2ab'
_space_group_name_H-M_alt 'P b c a'
_atom_sites_solution_hydrogens geom
_audit_creation_date 2020-07-09
_audit_creation_method
;
Olex2 1.3
(compiled 2020.06.28 svn.raecde09e for OlexSys, GUI svn.r6132)
;
_audit_update_record
;
2020-07-23 deposited with the CCDC.	2021-04-13 downloaded from the CCDC.
;
_cell_angle_alpha 90
_cell_angle_beta 90
_cell_angle_gamma 90
_cell_formula_units_Z 4
_cell_length_a 11.112(2)
_cell_length_b 12.500(3)
_cell_length_c 15.599(3)
_cell_measurement_reflns_used 34421
_cell_measurement_temperature 100(2)
_cell_measurement_theta_max 28.277
_cell_measurement_theta_min 2.611
_cell_volume 2166.7(8)
_computing_cell_refinement 'XDS (Kabsch, 1993)'
_computing_data_collection 'AS QEGUI'
_computing_data_reduction 'XDS (Kabsch, 1993)'
_computing_molecular_graphics 'Olex2 1.3 (Dolomanov et al., 2009)'
_computing_publication_material 'Olex2 1.3 (Dolomanov et al., 2009)'
_computing_structure_refinement 'SHELXL 2018/3 (Sheldrick, 2015)'
_computing_structure_solution 'SHELXT 2014/5 (Sheldrick, 2014)'
_diffrn_ambient_temperature 100(2)
_diffrn_measured_fraction_theta_full 0.996
_diffrn_measured_fraction_theta_max 0.994
_diffrn_measurement_device_type 'Dectris Eiger 9M'
_diffrn_measurement_method 'Omega Scan'
_diffrn_radiation_monochromator 'Silicon Double Crystal'
_diffrn_radiation_source 'MX1 Beamline Australian Synchrotron'
_diffrn_radiation_type Synchrotron
_diffrn_radiation_wavelength 0.7108
_diffrn_reflns_av_R_equivalents 0.0790
_diffrn_reflns_av_unetI/netI 0.0264
_diffrn_reflns_Laue_measured_fraction_full 0.996
_diffrn_reflns_Laue_measured_fraction_max 0.994
_diffrn_reflns_limit_h_max 14
_diffrn_reflns_limit_h_min -14
_diffrn_reflns_limit_k_max 16
_diffrn_reflns_limit_k_min -16
_diffrn_reflns_limit_l_max 20
_diffrn_reflns_limit_l_min -20
_diffrn_reflns_number 34421
_diffrn_reflns_point_group_measured_fraction_full 0.996
_diffrn_reflns_point_group_measured_fraction_max 0.994
_diffrn_reflns_theta_full 25.242
_diffrn_reflns_theta_max 28.277
_diffrn_reflns_theta_min 2.611
_diffrn_source Synchrotron
_diffrn_standards_number 0
_exptl_absorpt_coefficient_mu 0.080
_exptl_absorpt_correction_T_max 1.0000
_exptl_absorpt_correction_T_min 0.3421
_exptl_absorpt_correction_type multi-scan
_exptl_absorpt_process_details 'XDS (Kabsch, 1993)'
_exptl_crystal_colour colourless
_exptl_crystal_colour_primary colourless
_exptl_crystal_density_diffrn 1.332
_exptl_crystal_description plate
_exptl_crystal_F_000 904
_exptl_crystal_size_max 0.05
_exptl_crystal_size_mid 0.03
_exptl_crystal_size_min 0.02
_refine_diff_density_max 0.456
_refine_diff_density_min -0.274
_refine_diff_density_rms 0.063
_refine_ls_extinction_coef 0.069(6)
_refine_ls_extinction_expression Fc^*^=kFc[1+0.001xFc^2^\l^3^/sin(2\q)]^-1/4^
_refine_ls_extinction_method 'SHELXL-2018/3 (Sheldrick 2018)'
_refine_ls_goodness_of_fit_ref 1.078
_refine_ls_hydrogen_treatment constr
_refine_ls_matrix_type full
_refine_ls_number_parameters 155
_refine_ls_number_reflns 2677
_refine_ls_number_restraints 0
_refine_ls_restrained_S_all 1.078
_refine_ls_R_factor_all 0.0562
_refine_ls_R_factor_gt 0.0467
_refine_ls_shift/su_max 0.000
_refine_ls_shift/su_mean 0.000
_refine_ls_structure_factor_coef Fsqd
_refine_ls_weighting_details 'w=1/[\s^2^(Fo^2^)+(0.0795P)^2^+0.5115P] where P=(Fo^2^+2Fc^2^)/3'
_refine_ls_weighting_scheme calc
_refine_ls_wR_factor_gt 0.1232
_refine_ls_wR_factor_ref 0.1302
_reflns_Friedel_coverage 0.000
_reflns_number_gt 2235
_reflns_number_total 2677
_reflns_threshold_expression 'I > 2\s(I)'
_cod_data_source_file d1cc01583d2.cif
_cod_data_source_block l
_cod_depositor_comments
;
The following automatic conversions were performed:

data item '_exptl_absorpt_correction_type' value 'Multi-Scan' was
changed to 'multi-scan' in accordance with the
/home/data/users/saulius/crontab/automatic-downloads/rss-feeds/RSC/lib/dictionaries/cif_core.dic
dictionary named 'cif_core.dic' version 2.4.2 last updated on
2011-04-26.

Automatic conversion script
Id: cif_fix_values 7556 2019-12-06 15:28:31Z antanas 

 Adding full bibliography for 7128164--7128169.cif.
;
_cod_original_cell_volume 2166.7(7)
_cod_database_code 7128166
_shelx_shelxl_version_number 2018/3
_shelx_space_group_comment
;
The symmetry employed for this shelxl refinement is uniquely defined
by the following loop, which should always be used as a source of
symmetry information in preference to the above space-group names.
They are only intended as comments.
;
_shelx_estimated_absorpt_t_max 0.998
_shelx_estimated_absorpt_t_min 0.996
_olex2_refinement_description
;
1. Fixed Uiso
 At 1.2 times of:
  All C(H) groups
2.a Aromatic/amide H refined with riding coordinates:
 C12(H12), C8(H8), C10(H10), C7(H7), C4(H4), C2(H2), C3(H3), C1(H1)
2.b :
 C15(H15)
;
_olex2_submission_special_instructions 'No special instructions were received'

loop_
_space_group_symop_operation_xyz
'x, y, z'
'-x+1/2, -y, z+1/2'
'-x, y+1/2, -z+1/2'
'x+1/2, -y+1/2, -z'
'-x, -y, -z'
'x-1/2, y, -z-1/2'
'x, -y-1/2, z-1/2'
'-x-1/2, y-1/2, z'

loop_
_atom_site_label
_atom_site_type_symbol
_atom_site_fract_x
_atom_site_fract_y
_atom_site_fract_z
_atom_site_U_iso_or_equiv
_atom_site_adp_type
_atom_site_occupancy
_atom_site_site_symmetry_order
_atom_site_calc_flag
_atom_site_refinement_flags_posn
_atom_site_refinement_flags_adp
_atom_site_refinement_flags_occupancy
_atom_site_disorder_assembly
_atom_site_disorder_group
N2 N 0.37052(8) 0.28538(9) 0.59695(6) 0.0181(2) Uani 1 1 d . . . . .
N1 N 0.43147(9) 0.19586(9) 0.81298(7) 0.0220(3) Uani 1 1 d . . . . .
C13 C 0.12124(9) 0.52722(9) 0.48491(7) 0.0159(3) Uani 1 1 d . . . . .
C6 C 0.35547(9) 0.27218(9) 0.68213(7) 0.0162(3) Uani 1 1 d . . . . .
C11 C 0.09294(9) 0.44544(10) 0.54364(7) 0.0151(3) Uani 1 1 d . . . . .
C12 C -0.02773(9) 0.41964(9) 0.55784(7) 0.0158(3) Uani 1 1 d . . . . .
H12 H -0.046963 0.364603 0.597538 0.019 Uiso 1 1 calc R U . . .
C8 C 0.17354(9) 0.37475(10) 0.68202(8) 0.0172(3) Uani 1 1 d . . . . .
H8 H 0.107045 0.405703 0.711169 0.021 Uiso 1 1 calc R U . . .
C9 C 0.18567(9) 0.38692(9) 0.59340(7) 0.0154(3) Uani 1 1 d . . . . .
C5 C 0.44494(9) 0.20408(9) 0.72729(7) 0.0171(3) Uani 1 1 d . . . . .
C14 C 0.24260(9) 0.56110(10) 0.46659(7) 0.0176(3) Uani 1 1 d . . . . .
C10 C 0.28653(9) 0.34060(10) 0.55440(8) 0.0176(3) Uani 1 1 d . . . . .
H10 H 0.295815 0.348894 0.494228 0.021 Uiso 1 1 calc R U . . .
C7 C 0.25912(9) 0.31728(9) 0.72692(7) 0.0173(3) Uani 1 1 d . . . . .
H7 H 0.252530 0.308602 0.787239 0.021 Uiso 1 1 calc R U . . .
C4 C 0.53530(10) 0.15053(10) 0.68242(8) 0.0200(3) Uani 1 1 d . . . . .
H4 H 0.542434 0.158000 0.622030 0.024 Uiso 1 1 calc R U . . .
C2 C 0.60183(11) 0.07736(11) 0.81585(9) 0.0248(3) Uani 1 1 d . . . . .
H2 H 0.654898 0.033952 0.848561 0.030 Uiso 1 1 calc R U . . .
C3 C 0.61475(10) 0.08596(10) 0.72795(8) 0.0233(3) Uani 1 1 d . . . . .
H3 H 0.676987 0.048320 0.699076 0.028 Uiso 1 1 calc R U . . .
C1 C 0.50922(11) 0.13383(11) 0.85515(8) 0.0258(3) Uani 1 1 d . . . . .
H1 H 0.500805 0.127898 0.915570 0.031 Uiso 1 1 calc R U . . .
C15 C 0.33983(10) 0.59397(11) 0.44670(8) 0.0237(3) Uani 1 1 d . . . . .
H15 H 0.417004 0.620062 0.430905 0.028 Uiso 1 1 calc R U . . .

loop_
_atom_site_aniso_label
_atom_site_aniso_U_11
_atom_site_aniso_U_22
_atom_site_aniso_U_33
_atom_site_aniso_U_23
_atom_site_aniso_U_13
_atom_site_aniso_U_12
N2 0.0131(4) 0.0223(5) 0.0187(5) -0.0001(4) -0.0014(3) 0.0026(3)
N1 0.0176(5) 0.0284(6) 0.0198(5) 0.0015(4) -0.0018(4) 0.0063(4)
C13 0.0106(4) 0.0198(6) 0.0173(5) -0.0020(5) -0.0013(4) -0.0002(4)
C6 0.0107(5) 0.0181(6) 0.0197(6) -0.0001(5) -0.0025(4) 0.0004(4)
C11 0.0102(4) 0.0187(5) 0.0164(5) -0.0009(4) -0.0026(4) 0.0007(4)
C12 0.0111(5) 0.0190(5) 0.0172(5) 0.0007(4) -0.0010(4) -0.0006(4)
C8 0.0101(5) 0.0211(6) 0.0205(6) 0.0003(5) 0.0007(4) 0.0006(4)
C9 0.0101(4) 0.0171(5) 0.0191(6) 0.0007(4) -0.0034(4) -0.0012(4)
C5 0.0137(5) 0.0182(5) 0.0196(6) 0.0002(5) -0.0037(4) 0.0009(4)
C14 0.0125(5) 0.0218(6) 0.0186(5) 0.0022(5) -0.0035(4) 0.0005(4)
C10 0.0133(5) 0.0216(6) 0.0179(5) 0.0003(5) -0.0016(4) 0.0009(4)
C7 0.0136(5) 0.0216(6) 0.0167(5) 0.0010(5) -0.0008(4) 0.0004(4)
C4 0.0170(5) 0.0223(6) 0.0208(6) -0.0016(5) -0.0038(4) 0.0034(4)
C2 0.0220(5) 0.0261(6) 0.0265(7) 0.0031(5) -0.0059(5) 0.0085(5)
C3 0.0181(5) 0.0249(6) 0.0268(7) -0.0029(5) -0.0031(4) 0.0081(5)
C1 0.0229(6) 0.0328(7) 0.0216(6) 0.0044(5) -0.0035(5) 0.0077(5)
C15 0.0141(5) 0.0322(7) 0.0247(6) 0.0056(5) -0.0017(4) -0.0024(5)

loop_
_atom_type_symbol
_atom_type_description
_atom_type_scat_dispersion_real
_atom_type_scat_dispersion_imag
_atom_type_scat_source
C C 0.0033 0.0016 'International Tables Vol C Tables 4.2.6.8 and 6.1.1.4'
H H 0.0000 0.0000 'International Tables Vol C Tables 4.2.6.8 and 6.1.1.4'
N N 0.0061 0.0033 'International Tables Vol C Tables 4.2.6.8 and 6.1.1.4'

loop_
_geom_angle_atom_site_label_1
_geom_angle_atom_site_label_2
_geom_angle_atom_site_label_3
_geom_angle
_geom_angle_site_symmetry_1
_geom_angle_site_symmetry_3
_geom_angle_publ_flag
C10 N2 C6 117.73(10) . . ?
C1 N1 C5 117.45(10) . . ?
C11 C13 C14 123.43(10) . . ?
C12 C13 C11 119.20(9) 5_566 . ?
C12 C13 C14 117.36(10) 5_566 . ?
N2 C6 C5 116.99(10) . . ?
N2 C6 C7 122.55(10) . . ?
C7 C6 C5 120.44(11) . . ?
C13 C11 C9 122.91(9) . . ?
C12 C11 C13 119.02(10) . . ?
C12 C11 C9 118.05(10) . . ?
C13 C12 H12 119.1 5_566 . ?
C11 C12 C13 121.78(11) . 5_566 ?
C11 C12 H12 119.1 . . ?
C9 C8 H8 120.3 . . ?
C7 C8 H8 120.3 . . ?
C7 C8 C9 119.44(10) . . ?
C8 C9 C11 120.30(10) . . ?
C8 C9 C10 117.51(10) . . ?
C10 C9 C11 122.19(10) . . ?
N1 C5 C6 116.04(10) . . ?
N1 C5 C4 122.71(10) . . ?
C4 C5 C6 121.23(11) . . ?
C15 C14 C13 175.12(13) . . ?
N2 C10 C9 123.81(11) . . ?
N2 C10 H10 118.1 . . ?
C9 C10 H10 118.1 . . ?
C6 C7 H7 120.5 . . ?
C8 C7 C6 118.91(10) . . ?
C8 C7 H7 120.5 . . ?
C5 C4 H4 120.7 . . ?
C3 C4 C5 118.62(11) . . ?
C3 C4 H4 120.7 . . ?
C3 C2 H2 120.8 . . ?
C3 C2 C1 118.33(11) . . ?
C1 C2 H2 120.8 . . ?
C4 C3 H3 120.5 . . ?
C2 C3 C4 119.04(11) . . ?
C2 C3 H3 120.5 . . ?
N1 C1 C2 123.84(12) . . ?
N1 C1 H1 118.1 . . ?
C2 C1 H1 118.1 . . ?
C14 C15 H15 180.0 . . ?

loop_
_geom_bond_atom_site_label_1
_geom_bond_atom_site_label_2
_geom_bond_distance
_geom_bond_site_symmetry_2
_geom_bond_publ_flag
N2 C6 1.3493(15) . ?
N2 C10 1.3372(14) . ?
N1 C5 1.3489(16) . ?
N1 C1 1.3343(15) . ?
C13 C11 1.4083(17) . ?
C13 C12 1.4019(15) 5_566 ?
C13 C14 1.4422(14) . ?
C6 C5 1.4864(15) . ?
C6 C7 1.3973(15) . ?
C11 C12 1.3968(14) . ?
C11 C9 1.4829(15) . ?
C12 H12 0.9500 . ?
C8 H8 0.9500 . ?
C8 C9 1.3973(17) . ?
C8 C7 1.3823(15) . ?
C9 C10 1.4005(15) . ?
C5 C4 1.3950(16) . ?
C14 C15 1.1968(17) . ?
C10 H10 0.9500 . ?
C7 H7 0.9500 . ?
C4 H4 0.9500 . ?
C4 C3 1.3911(16) . ?
C2 H2 0.9500 . ?
C2 C3 1.3828(19) . ?
C2 C1 1.3903(18) . ?
C3 H3 0.9500 . ?
C1 H1 0.9500 . ?
C15 H15 0.9500 . ?

loop_
_geom_torsion_atom_site_label_1
_geom_torsion_atom_site_label_2
_geom_torsion_atom_site_label_3
_geom_torsion_atom_site_label_4
_geom_torsion
_geom_torsion_site_symmetry_1
_geom_torsion_site_symmetry_2
_geom_torsion_site_symmetry_3
_geom_torsion_site_symmetry_4
_geom_torsion_publ_flag
N2 C6 C5 N1 177.09(10) . . . . ?
N2 C6 C5 C4 -4.27(16) . . . . ?
N2 C6 C7 C8 2.21(17) . . . . ?
N1 C5 C4 C3 0.03(18) . . . . ?
C13 C11 C12 C13 0.14(19) . . . 5_566 ?
C13 C11 C9 C8 130.43(12) . . . . ?
C13 C11 C9 C10 -50.64(16) . . . . ?
C6 N2 C10 C9 1.27(17) . . . . ?
C6 C5 C4 C3 -178.52(11) . . . . ?
C11 C9 C10 N2 -178.52(11) . . . . ?
C12 C13 C11 C12 -0.14(19) 5_566 . . . ?
C12 C13 C11 C9 -178.36(11) 5_566 . . . ?
C12 C11 C9 C8 -47.80(16) . . . . ?
C12 C11 C9 C10 131.12(12) . . . . ?
C8 C9 C10 N2 0.43(17) . . . . ?
C9 C11 C12 C13 178.45(11) . . . 5_566 ?
C9 C8 C7 C6 -0.39(17) . . . . ?
C5 N1 C1 C2 -0.4(2) . . . . ?
C5 C6 C7 C8 -176.08(10) . . . . ?
C5 C4 C3 C2 -0.23(19) . . . . ?
C14 C13 C11 C12 179.03(11) . . . . ?
C14 C13 C11 C9 0.81(18) . . . . ?
C10 N2 C6 C5 175.73(10) . . . . ?
C10 N2 C6 C7 -2.61(17) . . . . ?
C7 C6 C5 N1 -4.53(16) . . . . ?
C7 C6 C5 C4 174.10(11) . . . . ?
C7 C8 C9 C11 178.13(10) . . . . ?
C7 C8 C9 C10 -0.84(16) . . . . ?
C3 C2 C1 N1 0.2(2) . . . . ?
C1 N1 C5 C6 178.90(11) . . . . ?
C1 N1 C5 C4 0.29(18) . . . . ?
C1 C2 C3 C4 0.1(2) . . . . ?
